data_7101495
loop_
_publ_author_name
'Richard S. Herrick'
'Tim J. Brunker'
'Caroline Maus'
'Kerianne Crandall'
'Anil Cetin'
'Christopher J. Ziegler'

_publ_section_title
;
Aqueous preparation and physiological stability studies of
Re(CO)3(tripodal) compounds
;
_journal_issue 41
_journal_name_full 'Chemical Communications'
_journal_paper_doi 10.1039/b608683g
_journal_year 2006
_chemical_formula_sum 'C9 H19 Br N3 O4 Re'
_chemical_formula_weight 499.38
_chemical_name_systematic
;
?
;
_space_group_IT_number 14
_symmetry_cell_setting monoclinic
_symmetry_space_group_name_Hall '-P 2ybc'
_symmetry_space_group_name_H-M 'P 1 21/c 1'
_atom_sites_solution_hydrogens geom
_atom_sites_solution_primary direct
_atom_sites_solution_secondary difmap
_audit_creation_method SHELXL-97
_cell_angle_alpha 90.00
_cell_angle_beta 98.273(2)
_cell_angle_gamma 90.00
_cell_formula_units_Z 4
_cell_length_a 6.7916(9)
_cell_length_b 13.0578(16)
_cell_length_c 17.449(2)
_cell_measurement_reflns_used 4858
_cell_measurement_temperature 100(2)
_cell_measurement_theta_max 28.17
_cell_measurement_theta_min 2.36
_cell_volume 1531.4(3)
_computing_cell_refinement 'Bruker SMART'
_computing_data_collection 'Bruker SMART'
_computing_data_reduction 'Bruker SAINT'
_computing_molecular_graphics 'Bruker SHELXTL'
_computing_publication_material 'Bruker SHELXTL'
_computing_structure_refinement 'SHELXL-97 (Sheldrick, 1997)'
_computing_structure_solution 'SHELXS-97 (Sheldrick, 1990)'
_diffrn_ambient_temperature 100(2)
_diffrn_measured_fraction_theta_full 0.950
_diffrn_measured_fraction_theta_max 0.950
_diffrn_measurement_device_type 'CCD area detector'
_diffrn_measurement_method 'phi and omega scans'
_diffrn_radiation_monochromator graphite
_diffrn_radiation_source 'fine-focus sealed tube'
_diffrn_radiation_type MoK\a
_diffrn_radiation_wavelength 0.71073
_diffrn_reflns_av_R_equivalents 0.0727
_diffrn_reflns_av_sigmaI/netI 0.0699
_diffrn_reflns_limit_h_max 8
_diffrn_reflns_limit_h_min -8
_diffrn_reflns_limit_k_max 16
_diffrn_reflns_limit_k_min -16
_diffrn_reflns_limit_l_max 22
_diffrn_reflns_limit_l_min -22
_diffrn_reflns_number 12780
_diffrn_reflns_theta_full 28.27
_diffrn_reflns_theta_max 28.27
_diffrn_reflns_theta_min 1.96
_exptl_absorpt_coefficient_mu 10.554
_exptl_absorpt_correction_T_max 0.2267
_exptl_absorpt_correction_T_min 0.0515
_exptl_absorpt_correction_type 'Empirical SADABS'
_exptl_crystal_colour clear
_exptl_crystal_density_diffrn 2.166
_exptl_crystal_density_meas 0
_exptl_crystal_density_method 'not measured'
_exptl_crystal_description block
_exptl_crystal_F_000 944
_exptl_crystal_size_max 0.50
_exptl_crystal_size_mid 0.50
_exptl_crystal_size_min 0.20
_refine_diff_density_max 7.055
_refine_diff_density_min -4.451
_refine_diff_density_rms 0.365
_refine_ls_extinction_method none
_refine_ls_goodness_of_fit_ref 1.020
_refine_ls_hydrogen_treatment constr
_refine_ls_matrix_type full
_refine_ls_number_parameters 166
_refine_ls_number_reflns 3596
_refine_ls_number_restraints 0
_refine_ls_restrained_S_all 1.020
_refine_ls_R_factor_all 0.0674
_refine_ls_R_factor_gt 0.0580
_refine_ls_shift/su_max 0.001
_refine_ls_shift/su_mean 0.000
_refine_ls_structure_factor_coef Fsqd
_refine_ls_weighting_details 'calc w=1/[\s^2^(Fo^2^)+(0.1019P)^2^+0.0000P] where P=(Fo^2^+2Fc^2^)/3'
_refine_ls_weighting_scheme calc
_refine_ls_wR_factor_gt 0.1528
_refine_ls_wR_factor_ref 0.1580
_reflns_number_gt 2899
_reflns_number_total 3596
_reflns_threshold_expression >2sigma(I)
_cod_data_source_file b608683g.txt
_cod_depositor_comments
;
The following automatic conversions were performed:
'_symmetry_cell_setting' value 'Monoclinic' changed to 'monoclinic'
according to '/home/saulius/struct/CIF-dictionaries/cif_core.dic'
dictionary named 'cif_core.dic' version 2.4.1 from 2010-06-29.

Automatic conversion script
Id: cif_fix_enum 1527 2010-12-29 10:47:43Z saulius 
;
_cod_original_sg_symbol_H-M P2(1)/c
_cod_database_code 7101495

loop_
_symmetry_equiv_pos_as_xyz
'x, y, z'
'-x, y+1/2, -z+1/2'
'-x, -y, -z'
'x, -y-1/2, z-1/2'

loop_
_atom_site_label
_atom_site_type_symbol
_atom_site_fract_x
_atom_site_fract_y
_atom_site_fract_z
_atom_site_U_iso_or_equiv
_atom_site_adp_type
_atom_site_occupancy
_atom_site_symmetry_multiplicity
_atom_site_calc_flag
_atom_site_refinement_flags
Br1 Br 0.85234(14) 0.41102(7) 0.32931(6) 0.0319(3) Uani 1 1 d .
C1 C 0.6554(14) 0.7729(6) 0.1241(6) 0.0179(18) Uani 1 1 d .
H1C H 0.7725 0.8068 0.1073 0.022 Uiso 1 1 calc R
H1D H 0.5420 0.7816 0.0821 0.022 Uiso 1 1 calc R
C2 C 0.9024(13) 0.6390(6) 0.1822(5) 0.0170(17) Uani 1 1 d .
H2C H 0.9102 0.5667 0.1994 0.020 Uiso 1 1 calc R
H2D H 1.0061 0.6496 0.1485 0.020 Uiso 1 1 calc R
C3 C 0.5332(12) 0.6047(6) 0.1726(5) 0.0196(18) Uani 1 1 d .
H3C H 0.4037 0.6359 0.1516 0.024 Uiso 1 1 calc R
H3D H 0.5278 0.5314 0.1582 0.024 Uiso 1 1 calc R
C4 C 0.6999(12) 0.6575(6) 0.1349(5) 0.0151(17) Uani 1 1 d .
C5 C 0.6993(14) 0.6100(7) 0.0545(5) 0.026(2) Uani 1 1 d .
H5A H 0.7824 0.6514 0.0250 0.038 Uiso 1 1 calc R
H5B H 0.5628 0.6081 0.0272 0.038 Uiso 1 1 calc R
H5C H 0.7524 0.5402 0.0601 0.038 Uiso 1 1 calc R
C6 C 0.8203(12) 0.8783(6) 0.3551(5) 0.0173(18) Uani 1 1 d .
C7 C 0.4603(13) 0.7958(6) 0.3539(5) 0.0189(18) Uani 1 1 d .
C8 C 0.7874(12) 0.6871(6) 0.4066(5) 0.0145(17) Uani 1 1 d .
C9 C 0.3111(14) 0.5572(8) 0.4244(6) 0.029(2) Uani 1 1 d .
H9A H 0.4527 0.5396 0.4300 0.044 Uiso 1 1 calc R
H9B H 0.2413 0.5077 0.4530 0.044 Uiso 1 1 calc R
H9C H 0.2957 0.6261 0.4450 0.044 Uiso 1 1 calc R
N1 N 0.6071(10) 0.8255(5) 0.1951(4) 0.0148(14) Uani 1 1 d .
H1A H 0.4715 0.8348 0.1888 0.018 Uiso 1 1 calc R
H1B H 0.6637 0.8896 0.1964 0.018 Uiso 1 1 calc R
N2 N 0.9467(10) 0.7068(5) 0.2517(4) 0.0141(14) Uani 1 1 d .
H2A H 1.0080 0.7649 0.2369 0.017 Uiso 1 1 calc R
H2B H 1.0374 0.6734 0.2874 0.017 Uiso 1 1 calc R
N3 N 0.5624(9) 0.6135(5) 0.2572(4) 0.0119(13) Uani 1 1 d .
H3A H 0.6414 0.5596 0.2768 0.014 Uiso 1 1 calc R
H3B H 0.4405 0.6047 0.2734 0.014 Uiso 1 1 calc R
O1 O 0.8910(9) 0.9501(4) 0.3850(4) 0.0235(14) Uani 1 1 d .
O2 O 0.3193(9) 0.8183(5) 0.3796(4) 0.0248(14) Uani 1 1 d .
O3 O 0.8475(10) 0.6483(4) 0.4640(4) 0.0256(14) Uani 1 1 d .
O4 O 0.2287(9) 0.5547(5) 0.3443(4) 0.0233(14) Uani 1 1 d .
H4 H 0.1423 0.5084 0.3369 0.035 Uiso 1 1 calc R
Re1 Re 0.69510(5) 0.75544(2) 0.311137(19) 0.01239(16) Uani 1 1 d .

loop_
_atom_site_aniso_label
_atom_site_aniso_U_11
_atom_site_aniso_U_22
_atom_site_aniso_U_33
_atom_site_aniso_U_23
_atom_site_aniso_U_13
_atom_site_aniso_U_12
Br1 0.0278(5) 0.0217(5) 0.0435(7) -0.0019(4) -0.0037(4) 0.0001(4)
C1 0.020(4) 0.013(3) 0.019(5) -0.001(4) -0.003(4) 0.000(3)
C2 0.026(4) 0.013(3) 0.011(5) 0.003(3) -0.001(3) 0.001(3)
C3 0.020(4) 0.016(4) 0.021(5) 0.000(3) -0.003(4) -0.003(3)
C4 0.020(4) 0.013(4) 0.012(4) -0.001(3) 0.002(3) -0.002(3)
C5 0.038(5) 0.017(4) 0.019(5) -0.003(3) -0.008(4) 0.007(4)
C6 0.016(4) 0.016(4) 0.021(5) 0.009(3) 0.005(3) 0.002(3)
C7 0.027(5) 0.012(4) 0.018(5) 0.002(3) 0.004(4) -0.005(4)
C8 0.018(4) 0.013(3) 0.014(5) -0.007(3) 0.005(3) -0.003(3)
C9 0.036(6) 0.032(5) 0.018(5) 0.016(4) -0.004(4) -0.002(4)
N1 0.015(3) 0.016(3) 0.012(4) 0.003(3) -0.003(3) 0.001(3)
N2 0.013(3) 0.013(3) 0.016(4) 0.001(3) 0.002(3) 0.002(3)
N3 0.011(3) 0.010(3) 0.014(4) 0.000(3) -0.001(3) -0.002(2)
O1 0.032(3) 0.019(3) 0.019(4) -0.003(3) 0.003(3) -0.007(3)
O2 0.024(3) 0.024(3) 0.028(4) -0.002(3) 0.006(3) 0.004(3)
O3 0.039(4) 0.022(3) 0.015(4) 0.003(3) 0.001(3) 0.003(3)
O4 0.020(3) 0.030(3) 0.017(4) 0.010(3) -0.004(3) -0.007(3)
Re1 0.0156(2) 0.0094(2) 0.0114(2) 0.00098(11) -0.00049(15) -0.00008(11)

loop_
_atom_type_symbol
_atom_type_description
_atom_type_scat_dispersion_real
_atom_type_scat_dispersion_imag
_atom_type_scat_source
C C 0.0033 0.0016 'International Tables Vol C Tables 4.2.6.8 and 6.1.1.4'
H H 0.0000 0.0000 'International Tables Vol C Tables 4.2.6.8 and 6.1.1.4'
N N 0.0061 0.0033 'International Tables Vol C Tables 4.2.6.8 and 6.1.1.4'
O O 0.0106 0.0060 'International Tables Vol C Tables 4.2.6.8 and 6.1.1.4'
Br Br -0.2901 2.4595 'International Tables Vol C Tables 4.2.6.8 and 6.1.1.4'
Re Re -1.0185 7.2310 'International Tables Vol C Tables 4.2.6.8 and 6.1.1.4'

loop_
_geom_angle_atom_site_label_1
_geom_angle_atom_site_label_2
_geom_angle_atom_site_label_3
_geom_angle
N1 C1 C4 114.2(7)
N2 C2 C4 114.0(6)
N3 C3 C4 113.1(7)
C2 C4 C5 108.4(7)
C2 C4 C1 111.6(6)
C5 C4 C1 107.9(7)
C2 C4 C3 111.0(7)
C5 C4 C3 107.6(7)
C1 C4 C3 110.1(7)
O1 C6 Re1 176.2(7)
O2 C7 Re1 178.9(7)
O3 C8 Re1 177.9(7)
C1 N1 Re1 120.2(5)
C2 N2 Re1 118.0(5)
C3 N3 Re1 118.8(5)
C8 Re1 C6 88.3(3)
C8 Re1 C7 88.6(4)
C6 Re1 C7 87.7(3)
C8 Re1 N3 92.4(3)
C6 Re1 N3 177.3(3)
C7 Re1 N3 94.9(3)
C8 Re1 N2 95.5(3)
C6 Re1 N2 95.7(3)
C7 Re1 N2 174.7(3)
N3 Re1 N2 81.7(2)
C8 Re1 N1 174.7(3)
C6 Re1 N1 93.8(3)
C7 Re1 N1 96.4(3)
N3 Re1 N1 85.3(2)
N2 Re1 N1 79.4(3)

loop_
_geom_bond_atom_site_label_1
_geom_bond_atom_site_label_2
_geom_bond_distance
C1 N1 1.495(11)
C1 C4 1.544(10)
C2 N2 1.498(10)
C2 C4 1.518(11)
C3 N3 1.466(11)
C3 C4 1.550(12)
C4 C5 1.533(12)
C6 O1 1.145(10)
C6 Re1 1.922(9)
C7 O2 1.153(10)
C7 Re1 1.928(9)
C8 O3 1.144(10)
C8 Re1 1.914(9)
C9 O4 1.429(11)
N1 Re1 2.223(7)
N2 Re1 2.215(6)
N3 Re1 2.211(6)
